data_7133408
loop_
_publ_author_name
'Kazi, Ayazoddin Aunoddin'
'Manjuladevi, Nadimpalli'
'Kumar, Salla Suresh'
'Sharma, Anamika'
'Singh, L. Ravithej'

_publ_section_title
;
 A quick access to CF<sub>3</sub>-containing functionalized benzofuranyl,
 benzothiophene and indolyl heterocycles under catalyst-free conditions.
;
_journal_issue 70
_journal_name_full 'Chemical communications (Cambridge, England)'
_journal_page_first 9376
_journal_page_last 9379
_journal_paper_doi 10.1039/d4cc02395a
_journal_volume 60
_journal_year 2024
_chemical_absolute_configuration syn
_chemical_formula_moiety 'C10 H7 F3 O2'
_chemical_formula_sum 'C10 H7 F3 O2'
_chemical_formula_weight 216.16
_space_group_crystal_system monoclinic
_space_group_IT_number 4
_space_group_name_Hall 'P 2yb'
_space_group_name_H-M_alt 'P 1 21 1'
_atom_sites_solution_hydrogens mixed
_audit_creation_method SHELXL-2019/2
_audit_update_record
;
2024-04-30 deposited with the CCDC.	2024-07-24 downloaded from the CCDC.
;
_cell_angle_alpha 90
_cell_angle_beta 106.91(3)
_cell_angle_gamma 90
_cell_formula_units_Z 2
_cell_length_a 8.510(8)
_cell_length_b 4.956(4)
_cell_length_c 11.481(9)
_cell_measurement_reflns_used 2581
_cell_measurement_temperature 294(2)
_cell_measurement_theta_max 23.733
_cell_measurement_theta_min 2.5015
_cell_volume 463.3(7)
_computing_cell_refinement '<i>SAINT</i> (Bruker, 2016)'
_computing_data_collection '<i>APEX3</i> (Bruker, 2016)'
_computing_data_reduction 'Bruker SAINT'
_computing_molecular_graphics 'Bruker SHELXTL'
_computing_publication_material 'Bruker SHELXTL'
_computing_structure_refinement 'SHELXL-2018/3 (Sheldrick, 2018)'
_computing_structure_solution 'SHELXT 2018/2 (Sheldrick, 2018)'
_diffrn_ambient_temperature 294(2)
_diffrn_measured_fraction_theta_full 0.991
_diffrn_measured_fraction_theta_max 0.928
_diffrn_measurement_device_type 'Bruker D8 QUEST PHOTON-100'
_diffrn_measurement_method '\w and \f'
_diffrn_radiation_type MoK\a
_diffrn_radiation_wavelength 0.71073
_diffrn_reflns_av_R_equivalents 0.0696
_diffrn_reflns_av_unetI/netI 0.0724
_diffrn_reflns_Laue_measured_fraction_full 0.991
_diffrn_reflns_Laue_measured_fraction_max 0.928
_diffrn_reflns_limit_h_max 12
_diffrn_reflns_limit_h_min -11
_diffrn_reflns_limit_k_max 6
_diffrn_reflns_limit_k_min -6
_diffrn_reflns_limit_l_max 15
_diffrn_reflns_limit_l_min -16
_diffrn_reflns_number 9200
_diffrn_reflns_point_group_measured_fraction_full 0.994
_diffrn_reflns_point_group_measured_fraction_max 0.899
_diffrn_reflns_theta_full 25.242
_diffrn_reflns_theta_max 30.344
_diffrn_reflns_theta_min 2.501
_exptl_absorpt_coefficient_mu 0.146
_exptl_absorpt_correction_T_max 0.7461
_exptl_absorpt_correction_T_min 0.5452
_exptl_absorpt_correction_type multi-scan
_exptl_absorpt_process_details
;
 SADABS 2016/2: Krause, L., Herbst-Irmer, R., Sheldrick G.M. & Stalke D.,
 J. Appl. Cryst. 48 (2015) 3-10
;
_exptl_crystal_colour COLOURLESS
_exptl_crystal_density_diffrn 1.549
_exptl_crystal_description BLOCK
_exptl_crystal_F_000 220
_exptl_crystal_size_max 0.290
_exptl_crystal_size_mid 0.240
_exptl_crystal_size_min 0.190
_refine_diff_density_max 0.356
_refine_diff_density_min -0.214
_refine_diff_density_rms 0.049
_refine_ls_abs_structure_details
;
 Flack x determined using 497 quotients [(I+)-(I-)]/[(I+)+(I-)]
 (Parsons, Flack and Wagner, Acta Cryst. B69 (2013) 249-259).
;
_refine_ls_abs_structure_Flack 0.4(7)
_refine_ls_extinction_method none
_refine_ls_goodness_of_fit_ref 1.051
_refine_ls_hydrogen_treatment mixed
_refine_ls_matrix_type full
_refine_ls_number_parameters 140
_refine_ls_number_reflns 2488
_refine_ls_number_restraints 2
_refine_ls_restrained_S_all 1.051
_refine_ls_R_factor_all 0.1122
_refine_ls_R_factor_gt 0.0629
_refine_ls_shift/su_max 0.000
_refine_ls_shift/su_mean 0.000
_refine_ls_structure_factor_coef Fsqd
_refine_ls_weighting_details 'w=1/[\s^2^(Fo^2^)+(0.1051P)^2^+0.0255P] where P=(Fo^2^+2Fc^2^)/3'
_refine_ls_weighting_scheme calc
_refine_ls_wR_factor_gt 0.1661
_refine_ls_wR_factor_ref 0.1962
_reflns_Friedel_coverage 0.750
_reflns_Friedel_fraction_full 0.997
_reflns_Friedel_fraction_max 0.862
_reflns_number_gt 1483
_reflns_number_total 2488
_reflns_threshold_expression 'I > 2\s(I)'
_cod_data_source_file d4cc02395a2.cif
_cod_data_source_block KB606_0m
_cod_depositor_comments 'Adding full bibliography for 7133408--7133409.cif.'
_cod_original_sg_symbol_H-M 'P 21'
_cod_database_code 7133408
_shelx_shelxl_version_number 2019/2
_shelx_space_group_comment
;
The symmetry employed for this shelxl refinement is uniquely defined
by the following loop, which should always be used as a source of
symmetry information in preference to the above space-group names.
They are only intended as comments.
;
_shelx_estimated_absorpt_t_min 0.959
_shelx_estimated_absorpt_t_max 0.973

loop_
_space_group_symop_operation_xyz
'x, y, z'
'-x, y+1/2, -z'

loop_
_atom_site_label
_atom_site_type_symbol
_atom_site_fract_x
_atom_site_fract_y
_atom_site_fract_z
_atom_site_U_iso_or_equiv
_atom_site_adp_type
_atom_site_occupancy
_atom_site_site_symmetry_order
_atom_site_calc_flag
_atom_site_refinement_flags_posn
_atom_site_refinement_flags_adp
_atom_site_refinement_flags_occupancy
_atom_site_disorder_assembly
_atom_site_disorder_group
C1 C 0.9690(6) 0.9782(10) 0.6152(4) 0.0630(12) Uani 1 1 d . . . . .
H1 H 1.052034 1.076631 0.597133 0.076 Uiso 1 1 calc R U . . .
C2 C 1.0084(5) 0.7986(9) 0.7110(4) 0.0562(11) Uani 1 1 d . . . . .
H2 H 1.116808 0.774145 0.757632 0.067 Uiso 1 1 calc R U . . .
C3 C 0.8829(5) 0.6566(8) 0.7356(3) 0.0461(9) Uani 1 1 d . . . . .
C4 C 0.7247(5) 0.6966(8) 0.6659(3) 0.0496(9) Uani 1 1 d . . . . .
C5 C 0.6822(6) 0.8761(9) 0.5694(3) 0.0617(12) Uani 1 1 d . . . . .
H5 H 0.573719 0.901822 0.523236 0.074 Uiso 1 1 calc R U . . .
C6 C 0.8094(6) 1.0138(10) 0.5460(3) 0.0614(11) Uani 1 1 d . . . . .
H6 H 0.786806 1.134936 0.481385 0.074 Uiso 1 1 calc R U . . .
C7 C 0.8804(5) 0.4472(7) 0.8289(3) 0.0461(9) Uani 1 1 d . . . . .
H7 H 0.935821 0.283864 0.813025 0.055 Uiso 1 1 calc R U . . .
C8 C 0.6983(5) 0.3927(8) 0.8010(3) 0.0481(9) Uani 1 1 d . . . . .
C9 C 0.6221(6) 0.2281(10) 0.8582(4) 0.0620(12) Uani 1 1 d . . . . .
H9 H 0.686999 0.134893 0.925324 0.074 Uiso 1 1 calc R U . . .
C10 C 0.4450(6) 0.1808(12) 0.8248(4) 0.0694(13) Uani 1 1 d . . . . .
F1 F 0.3620(6) 0.3895(12) 0.8299(8) 0.210(4) Uani 1 1 d . . . . .
F2 F 0.3820(5) 0.0898(15) 0.7154(3) 0.153(2) Uani 1 1 d . . . . .
F3 F 0.4033(5) 0.0050(16) 0.8923(5) 0.175(3) Uani 1 1 d . . . . .
O1 O 0.6119(3) 0.5403(6) 0.7014(2) 0.0605(8) Uani 1 1 d . . . . .
O2 O 0.9544(4) 0.5335(6) 0.9502(2) 0.0580(8) Uani 1 1 d D . . . .
H2O H 1.002(5) 0.380(6) 0.984(4) 0.049(11) Uiso 1 1 d D . . . .

loop_
_atom_site_aniso_label
_atom_site_aniso_U_11
_atom_site_aniso_U_22
_atom_site_aniso_U_33
_atom_site_aniso_U_23
_atom_site_aniso_U_13
_atom_site_aniso_U_12
C1 0.075(3) 0.058(3) 0.064(3) 0.000(2) 0.033(2) -0.006(2)
C2 0.054(2) 0.057(2) 0.057(2) -0.005(2) 0.0145(19) -0.0020(19)
C3 0.054(2) 0.0436(19) 0.0389(17) -0.0023(17) 0.0101(15) 0.0039(17)
C4 0.054(2) 0.050(2) 0.0397(18) 0.0009(16) 0.0054(15) 0.0041(18)
C5 0.067(3) 0.069(3) 0.041(2) 0.010(2) 0.0033(18) 0.001(2)
C6 0.083(3) 0.054(2) 0.047(2) 0.008(2) 0.018(2) 0.002(2)
C7 0.053(2) 0.0372(17) 0.0399(18) -0.0048(14) 0.0010(15) 0.0007(15)
C8 0.055(2) 0.0461(19) 0.0377(17) -0.0026(17) 0.0051(16) -0.0024(17)
C9 0.062(2) 0.070(3) 0.050(2) 0.006(2) 0.0098(18) -0.011(2)
C10 0.065(3) 0.079(3) 0.063(3) 0.013(3) 0.018(2) -0.012(3)
F1 0.072(3) 0.137(4) 0.411(11) -0.048(6) 0.053(4) 0.008(3)
F2 0.080(2) 0.262(7) 0.101(3) -0.019(4) 0.0034(19) -0.059(4)
F3 0.105(3) 0.259(7) 0.149(3) 0.102(4) 0.016(3) -0.065(4)
O1 0.0501(15) 0.0681(17) 0.0536(15) 0.0148(16) -0.0004(12) -0.0039(16)
O2 0.0710(18) 0.0466(14) 0.0400(13) -0.0028(12) -0.0096(12) -0.0013(15)

loop_
_atom_type_symbol
_atom_type_description
_atom_type_scat_dispersion_real
_atom_type_scat_dispersion_imag
_atom_type_scat_source
C C 0.0033 0.0016 'International Tables Vol C Tables 4.2.6.8 and 6.1.1.4'
H H 0.0000 0.0000 'International Tables Vol C Tables 4.2.6.8 and 6.1.1.4'
O O 0.0106 0.0060 'International Tables Vol C Tables 4.2.6.8 and 6.1.1.4'
F F 0.0171 0.0103 'International Tables Vol C Tables 4.2.6.8 and 6.1.1.4'

loop_
_geom_angle_atom_site_label_1
_geom_angle_atom_site_label_2
_geom_angle_atom_site_label_3
_geom_angle
_geom_angle_site_symmetry_1
_geom_angle_site_symmetry_3
_geom_angle_publ_flag
C6 C1 C2 121.0(4) . . ?
C6 C1 H1 119.5 . . ?
C2 C1 H1 119.5 . . ?
C3 C2 C1 118.1(4) . . ?
C3 C2 H2 120.9 . . ?
C1 C2 H2 120.9 . . ?
C4 C3 C2 119.8(4) . . ?
C4 C3 C7 107.7(3) . . ?
C2 C3 C7 132.5(4) . . ?
C3 C4 C5 123.1(4) . . ?
C3 C4 O1 113.3(3) . . ?
C5 C4 O1 123.6(4) . . ?
C6 C5 C4 116.0(4) . . ?
C6 C5 H5 122.0 . . ?
C4 C5 H5 122.0 . . ?
C1 C6 C5 121.9(4) . . ?
C1 C6 H6 119.1 . . ?
C5 C6 H6 119.1 . . ?
O2 C7 C3 113.5(3) . . ?
O2 C7 C8 113.4(3) . . ?
C3 C7 C8 101.5(3) . . ?
O2 C7 H7 109.4 . . ?
C3 C7 H7 109.4 . . ?
C8 C7 H7 109.4 . . ?
C9 C8 O1 121.1(4) . . ?
C9 C8 C7 128.5(4) . . ?
O1 C8 C7 110.4(3) . . ?
C8 C9 C10 125.7(4) . . ?
C8 C9 H9 117.2 . . ?
C10 C9 H9 117.2 . . ?
F1 C10 F3 105.8(6) . . ?
F1 C10 F2 104.5(6) . . ?
F3 C10 F2 103.9(5) . . ?
F1 C10 C9 113.8(5) . . ?
F3 C10 C9 113.3(5) . . ?
F2 C10 C9 114.5(4) . . ?
C8 O1 C4 107.0(3) . . ?
C7 O2 H2O 100(3) . . ?

loop_
_geom_bond_atom_site_label_1
_geom_bond_atom_site_label_2
_geom_bond_distance
_geom_bond_site_symmetry_2
_geom_bond_publ_flag
C1 C6 1.371(7) . ?
C1 C2 1.378(6) . ?
C1 H1 0.9300 . ?
C2 C3 1.376(6) . ?
C2 H2 0.9300 . ?
C3 C4 1.366(5) . ?
C3 C7 1.496(5) . ?
C4 C5 1.384(5) . ?
C4 O1 1.385(5) . ?
C5 C6 1.371(7) . ?
C5 H5 0.9300 . ?
C6 H6 0.9300 . ?
C7 O2 1.418(4) . ?
C7 C8 1.513(6) . ?
C7 H7 0.9800 . ?
C8 C9 1.329(6) . ?
C8 O1 1.376(4) . ?
C9 C10 1.462(7) . ?
C9 H9 0.9300 . ?
C10 F1 1.264(8) . ?
C10 F3 1.283(7) . ?
C10 F2 1.294(6) . ?
O2 H2O 0.89(2) . ?

loop_
_geom_hbond_atom_site_label_D
_geom_hbond_atom_site_label_H
_geom_hbond_atom_site_label_A
_geom_hbond_distance_DH
_geom_hbond_distance_HA
_geom_hbond_distance_DA
_geom_hbond_angle_DHA
_geom_hbond_site_symmetry_A
_geom_hbond_publ_flag
O2 H2O O2 0.89(2) 1.87(3) 2.745(3) 165(4) 2_747 yes

loop_
_geom_torsion_atom_site_label_1
_geom_torsion_atom_site_label_2
_geom_torsion_atom_site_label_3
_geom_torsion_atom_site_label_4
_geom_torsion
_geom_torsion_site_symmetry_1
_geom_torsion_site_symmetry_2
_geom_torsion_site_symmetry_3
_geom_torsion_site_symmetry_4
_geom_torsion_publ_flag
C6 C1 C2 C3 -0.2(6) . . . . ?
C1 C2 C3 C4 -0.1(6) . . . . ?
C1 C2 C3 C7 178.9(4) . . . . ?
C2 C3 C4 C5 0.0(6) . . . . ?
C7 C3 C4 C5 -179.3(3) . . . . ?
C2 C3 C4 O1 -179.9(3) . . . . ?
C7 C3 C4 O1 0.8(4) . . . . ?
C3 C4 C5 C6 0.5(6) . . . . ?
O1 C4 C5 C6 -179.6(4) . . . . ?
C2 C1 C6 C5 0.7(7) . . . . ?
C4 C5 C6 C1 -0.8(7) . . . . ?
C4 C3 C7 O2 -124.2(4) . . . . ?
C2 C3 C7 O2 56.6(5) . . . . ?
C4 C3 C7 C8 -2.2(4) . . . . ?
C2 C3 C7 C8 178.6(4) . . . . ?
O2 C7 C8 C9 -55.6(6) . . . . ?
C3 C7 C8 C9 -177.7(4) . . . . ?
O2 C7 C8 O1 125.1(3) . . . . ?
C3 C7 C8 O1 3.0(4) . . . . ?
O1 C8 C9 C10 0.5(7) . . . . ?
C7 C8 C9 C10 -178.7(4) . . . . ?
C8 C9 C10 F1 -61.4(8) . . . . ?
C8 C9 C10 F3 177.7(6) . . . . ?
C8 C9 C10 F2 58.7(8) . . . . ?
C9 C8 O1 C4 178.0(4) . . . . ?
C7 C8 O1 C4 -2.7(4) . . . . ?
C3 C4 O1 C8 1.2(4) . . . . ?
C5 C4 O1 C8 -178.7(4) . . . . ?
